data_2226590
loop_
_publ_author_name
'Hamzah, Nurasyikin'
'Abd. Hamid, Shafida'
'Abdul Rahim, Aisyah Saad'
'Rosli, Mohd Mustaqim'
'Fun, Hoong-Kun'

_publ_section_title
;
 Ethyl
 1-(2-hydroxyethyl)-2-phenyl-1<i>H</i>-benzimidazole-5-carboxylate
;
_journal_coeditor_code LH5069
_journal_issue 7
_journal_name_full 'Acta Crystallographica Section E'
_journal_page_first o1824
_journal_page_last o1825
_journal_paper_doi 10.1107/S1600536810023639
_journal_volume 66
_journal_year 2010
_chemical_formula_iupac 'C18 H18 N2 O3'
_chemical_formula_moiety 'C18 H18 N2 O3'
_chemical_formula_sum 'C18 H18 N2 O3'
_chemical_formula_weight 310.34
_chemical_name_common
;
Ethyl 1-(2-hydroxyethyl)-2-phenyl-1<i>H</i>-benzimidazole-5-carboxylate
;
_chemical_name_systematic
;
Ethyl 1-(2-hydroxyethyl)-2-phenyl-1<i>H</i>-benzimidazole-5-carboxylate
;
_space_group_IT_number 2
_symmetry_cell_setting triclinic
_symmetry_space_group_name_Hall '-P 1'
_symmetry_space_group_name_H-M 'P -1'
_atom_sites_solution_hydrogens geom
_atom_sites_solution_primary direct
_atom_sites_solution_secondary difmap
_audit_creation_method SHELXL-97
_cell_angle_alpha 103.764(6)
_cell_angle_beta 107.202(6)
_cell_angle_gamma 102.929(6)
_cell_formula_units_Z 4
_cell_length_a 8.997(2)
_cell_length_b 12.988(3)
_cell_length_c 15.030(3)
_cell_measurement_reflns_used 6508
_cell_measurement_temperature 100.0(10)
_cell_measurement_theta_max 31.10
_cell_measurement_theta_min 2.61
_cell_volume 1545.5(6)
_computing_cell_refinement 'SAINT (Bruker, 2009)'
_computing_data_collection 'APEX2 (Bruker, 2009)'
_computing_data_reduction 'SAINT (Bruker, 2009)'
_computing_molecular_graphics 'SHELXTL (Sheldrick, 2008)'
_computing_publication_material 'SHELXTL (Sheldrick, 2008) and PLATON (Spek, 2009)'
_computing_structure_refinement 'SHELXTL (Sheldrick, 2008)'
_computing_structure_solution 'SHELXTL (Sheldrick, 2008)'
_diffrn_ambient_temperature 100.0(10)
_diffrn_measured_fraction_theta_full 0.987
_diffrn_measured_fraction_theta_max 0.987
_diffrn_measurement_device_type
;
Bruker APEXII DUO CCD area-detector diffractometer
;
_diffrn_measurement_method '\f and \w scans'
_diffrn_radiation_monochromator graphite
_diffrn_radiation_source 'fine-focus sealed tube'
_diffrn_radiation_type MoK\a
_diffrn_radiation_wavelength 0.71073
_diffrn_reflns_av_R_equivalents 0.0511
_diffrn_reflns_av_sigmaI/netI 0.0491
_diffrn_reflns_limit_h_max 13
_diffrn_reflns_limit_h_min -13
_diffrn_reflns_limit_k_max 18
_diffrn_reflns_limit_k_min -18
_diffrn_reflns_limit_l_max 21
_diffrn_reflns_limit_l_min -21
_diffrn_reflns_number 34907
_diffrn_reflns_theta_full 31.13
_diffrn_reflns_theta_max 31.13
_diffrn_reflns_theta_min 1.50
_diffrn_standards_number 0
_exptl_absorpt_coefficient_mu 0.092
_exptl_absorpt_correction_T_max 0.9896
_exptl_absorpt_correction_T_min 0.9698
_exptl_absorpt_correction_type multi-scan
_exptl_absorpt_process_details '(SADABS; Bruker, 2009)'
_exptl_crystal_colour colourless
_exptl_crystal_density_diffrn 1.334
_exptl_crystal_density_method 'not measured'
_exptl_crystal_description block
_exptl_crystal_F_000 656
_exptl_crystal_size_max 0.34
_exptl_crystal_size_mid 0.20
_exptl_crystal_size_min 0.11
_refine_diff_density_max 0.410
_refine_diff_density_min -0.397
_refine_ls_extinction_method none
_refine_ls_goodness_of_fit_ref 1.035
_refine_ls_hydrogen_treatment mixed
_refine_ls_matrix_type full
_refine_ls_number_parameters 425
_refine_ls_number_reflns 9838
_refine_ls_number_restraints 0
_refine_ls_restrained_S_all 1.035
_refine_ls_R_factor_all 0.0783
_refine_ls_R_factor_gt 0.0508
_refine_ls_shift/su_max 0.001
_refine_ls_shift/su_mean 0.000
_refine_ls_structure_factor_coef Fsqd
_refine_ls_weighting_details 'calc w=1/[\s^2^(Fo^2^)+(0.0944P)^2^+0.2365P] where P=(Fo^2^+2Fc^2^)/3'
_refine_ls_weighting_scheme calc
_refine_ls_wR_factor_gt 0.1412
_refine_ls_wR_factor_ref 0.1672
_reflns_number_gt 6952
_reflns_number_total 9838
_reflns_threshold_expression I>2\s(I)
_cod_data_source_file lh5069.cif
_cod_data_source_block I
_cod_database_code 2226590
_cod_database_fobs_code 2226590

loop_
_symmetry_equiv_pos_as_xyz
'x, y, z'
'-x, -y, -z'

loop_
_atom_site_type_symbol
_atom_site_label
_atom_site_fract_x
_atom_site_fract_y
_atom_site_fract_z
_atom_site_U_iso_or_equiv
_atom_site_adp_type
_atom_site_calc_flag
_atom_site_refinement_flags
_atom_site_occupancy
_atom_site_disorder_assembly
_atom_site_disorder_group
O O1A 1.15213(13) 0.95597(9) 0.66787(8) 0.0189(2) Uani d . 1 . .
O O2A 0.54072(14) 1.15419(10) 0.96176(9) 0.0311(3) Uani d . 1 . .
O O3A 0.78042(13) 1.28774(9) 1.05882(8) 0.0235(2) Uani d . 1 . .
N N1A 1.02010(14) 0.92733(10) 0.82790(8) 0.0147(2) Uani d . 1 . .
N N2A 0.74895(14) 0.84883(10) 0.78666(9) 0.0155(2) Uani d . 1 . .
C C1A 0.96687(16) 1.00752(11) 0.87590(10) 0.0148(2) Uani d . 1 . .
C C2A 1.05169(17) 1.11622(12) 0.94178(10) 0.0171(3) Uani d . 1 . .
H H2AA 1.1641 1.1480 0.9596 0.020 Uiso calc R 1 . .
C C3A 0.95920(17) 1.17389(12) 0.97904(10) 0.0171(3) Uani d . 1 . .
H H3AA 1.0110 1.2462 1.0233 0.021 Uiso calc R 1 . .
C C4A 0.78835(17) 1.12585(12) 0.95159(10) 0.0160(3) Uani d . 1 . .
C C5A 0.70664(17) 1.01725(12) 0.88665(10) 0.0161(3) Uani d . 1 . .
H H5AA 0.5943 0.9853 0.8689 0.019 Uiso calc R 1 . .
C C6A 0.79750(16) 0.95790(12) 0.84909(10) 0.0150(3) Uani d . 1 . .
C C7A 0.88525(16) 0.83316(11) 0.77649(10) 0.0149(3) Uani d . 1 . .
C C8A 0.88701(16) 0.72261(11) 0.72397(10) 0.0161(3) Uani d . 1 . .
C C9A 0.78407(17) 0.62979(12) 0.73233(11) 0.0192(3) Uani d . 1 . .
H H9AA 0.7178 0.6404 0.7686 0.023 Uiso calc R 1 . .
C C10A 0.78010(19) 0.52256(13) 0.68722(12) 0.0219(3) Uani d . 1 . .
H H10A 0.7113 0.4616 0.6931 0.026 Uiso calc R 1 . .
C C11A 0.87878(19) 0.50601(13) 0.63319(12) 0.0234(3) Uani d . 1 . .
H H11A 0.8785 0.4342 0.6043 0.028 Uiso calc R 1 . .
C C12A 0.97797(19) 0.59712(13) 0.62236(12) 0.0235(3) Uani d . 1 . .
H H12A 1.0425 0.5858 0.5850 0.028 Uiso calc R 1 . .
C C13A 0.98171(18) 0.70472(12) 0.66663(11) 0.0195(3) Uani d . 1 . .
H H13A 1.0474 0.7651 0.6582 0.023 Uiso calc R 1 . .
C C14A 1.19033(16) 0.94750(12) 0.83426(10) 0.0170(3) Uani d . 1 . .
H H14A 1.2089 0.8763 0.8138 0.020 Uiso calc R 1 . .
H H14B 1.2633 0.9868 0.9023 0.020 Uiso calc R 1 . .
C C15A 1.23125(17) 1.01573(12) 0.77022(10) 0.0178(3) Uani d . 1 . .
H H15A 1.1993 1.0824 0.7850 0.021 Uiso calc R 1 . .
H H15B 1.3490 1.0392 0.7867 0.021 Uiso calc R 1 . .
C C16A 0.68862(19) 1.18841(12) 0.98976(11) 0.0195(3) Uani d . 1 . .
C C17A 0.6900(2) 1.35453(14) 1.09824(13) 0.0270(3) Uani d . 1 . .
H H17A 0.6001 1.3559 1.0441 0.032 Uiso calc R 1 . .
H H17B 0.7622 1.4307 1.1334 0.032 Uiso calc R 1 . .
C C18A 0.6227(2) 1.30985(16) 1.16688(13) 0.0309(4) Uani d . 1 . .
H H18A 0.5706 1.3591 1.1944 0.046 Uiso calc R 1 . .
H H18B 0.7105 1.3051 1.2190 0.046 Uiso calc R 1 . .
H H18C 0.5438 1.2369 1.1310 0.046 Uiso calc R 1 . .
O O1B 0.44589(13) 0.70587(9) 0.63176(8) 0.0198(2) Uani d . 1 . .
O O2B 0.98042(13) 1.37266(9) 0.85047(9) 0.0261(2) Uani d . 1 . .
O O3B 0.72718(13) 1.37041(9) 0.84618(8) 0.0218(2) Uani d . 1 . .
N N1B 0.56260(14) 0.88812(10) 0.55835(8) 0.0146(2) Uani d . 1 . .
N N2B 0.83526(14) 0.96642(10) 0.60695(9) 0.0159(2) Uani d . 1 . .
C C1B 0.60025(16) 0.99572(11) 0.61970(10) 0.0144(2) Uani d . 1 . .
C C2B 0.50052(16) 1.05442(12) 0.64814(10) 0.0163(3) Uani d . 1 . .
H H2BA 0.3873 1.0224 0.6255 0.020 Uiso calc R 1 . .
C C3B 0.57926(17) 1.16295(12) 0.71190(10) 0.0170(3) Uani d . 1 . .
H H3BA 0.5174 1.2055 0.7320 0.020 Uiso calc R 1 . .
C C4B 0.75098(17) 1.21029(11) 0.74702(10) 0.0158(3) Uani d . 1 . .
C C5B 0.84839(16) 1.15126(11) 0.71697(10) 0.0155(3) Uani d . 1 . .
H H5BA 0.9618 1.1830 0.7404 0.019 Uiso calc R 1 . .
C C6B 0.77088(16) 1.04313(11) 0.65068(10) 0.0146(2) Uani d . 1 . .
C C7B 0.70751(16) 0.87512(11) 0.55223(10) 0.0150(3) Uani d . 1 . .
C C8B 0.72348(17) 0.77623(12) 0.48846(10) 0.0169(3) Uani d . 1 . .
C C9B 0.83211(19) 0.79407(13) 0.43951(12) 0.0235(3) Uani d . 1 . .
H H9BA 0.8894 0.8666 0.4467 0.028 Uiso calc R 1 . .
C C10B 0.8546(2) 0.70370(15) 0.38006(13) 0.0299(4) Uani d . 1 . .
H H10B 0.9284 0.7160 0.3486 0.036 Uiso calc R 1 . .
C C11B 0.7677(2) 0.59535(14) 0.36748(13) 0.0270(3) Uani d . 1 . .
H H11B 0.7813 0.5352 0.3264 0.032 Uiso calc R 1 . .
C C12B 0.66018(19) 0.57676(13) 0.41618(12) 0.0224(3) Uani d . 1 . .
H H12B 0.6027 0.5040 0.4082 0.027 Uiso calc R 1 . .
C C13B 0.63813(17) 0.66645(12) 0.47681(11) 0.0187(3) Uani d . 1 . .
H H13B 0.5666 0.6536 0.5097 0.022 Uiso calc R 1 . .
C C14B 0.39725(16) 0.80879(12) 0.51552(10) 0.0166(3) Uani d . 1 . .
H H14C 0.3917 0.7454 0.4636 0.020 Uiso calc R 1 . .
H H14D 0.3204 0.8442 0.4864 0.020 Uiso calc R 1 . .
C C15B 0.34895(17) 0.76807(12) 0.59306(11) 0.0187(3) Uani d . 1 . .
H H15C 0.3599 0.8320 0.6463 0.022 Uiso calc R 1 . .
H H15D 0.2347 0.7220 0.5639 0.022 Uiso calc R 1 . .
C C16B 0.83472(18) 1.32504(12) 0.81937(10) 0.0179(3) Uani d . 1 . .
C C17B 0.7947(2) 1.48136(13) 0.91805(12) 0.0243(3) Uani d . 1 . .
H H17C 0.8708 1.5301 0.9000 0.029 Uiso calc R 1 . .
H H17D 0.8527 1.4787 0.9827 0.029 Uiso calc R 1 . .
C C18B 0.6526(2) 1.52376(16) 0.91910(15) 0.0354(4) Uani d . 1 . .
H H18D 0.6924 1.5977 0.9659 0.053 Uiso calc R 1 . .
H H18E 0.5786 1.4750 0.9374 0.053 Uiso calc R 1 . .
H H18F 0.5960 1.5256 0.8547 0.053 Uiso calc R 1 . .
H H1OA 1.061(3) 0.9613(18) 0.6519(16) 0.033(6) Uiso d . 1 . .
H H1OB 0.551(3) 0.753(2) 0.6837(18) 0.048(7) Uiso d . 1 . .

loop_
_atom_site_aniso_label
_atom_site_aniso_U_11
_atom_site_aniso_U_22
_atom_site_aniso_U_33
_atom_site_aniso_U_12
_atom_site_aniso_U_13
_atom_site_aniso_U_23
O1A 0.0133(5) 0.0260(5) 0.0181(5) 0.0069(4) 0.0064(4) 0.0070(4)
O2A 0.0197(5) 0.0316(6) 0.0346(7) 0.0082(5) 0.0096(5) -0.0017(5)
O3A 0.0230(5) 0.0193(5) 0.0255(6) 0.0058(4) 0.0114(4) 0.0006(4)
N1A 0.0137(5) 0.0153(5) 0.0152(5) 0.0043(4) 0.0061(4) 0.0048(4)
N2A 0.0133(5) 0.0161(5) 0.0162(5) 0.0036(4) 0.0058(4) 0.0045(4)
C1A 0.0155(6) 0.0160(6) 0.0139(6) 0.0049(5) 0.0064(5) 0.0055(5)
C2A 0.0146(6) 0.0178(6) 0.0168(6) 0.0031(5) 0.0047(5) 0.0056(5)
C3A 0.0178(6) 0.0164(6) 0.0152(6) 0.0036(5) 0.0055(5) 0.0042(5)
C4A 0.0169(6) 0.0176(6) 0.0142(6) 0.0058(5) 0.0059(5) 0.0056(5)
C5A 0.0140(6) 0.0183(6) 0.0158(6) 0.0046(5) 0.0053(5) 0.0059(5)
C6A 0.0148(6) 0.0162(6) 0.0135(6) 0.0041(5) 0.0048(5) 0.0051(5)
C7A 0.0143(6) 0.0164(6) 0.0144(6) 0.0038(5) 0.0056(5) 0.0061(5)
C8A 0.0141(6) 0.0163(6) 0.0166(6) 0.0051(5) 0.0038(5) 0.0052(5)
C9A 0.0179(6) 0.0194(7) 0.0204(7) 0.0046(5) 0.0077(5) 0.0073(5)
C10A 0.0207(7) 0.0168(7) 0.0262(7) 0.0038(5) 0.0072(6) 0.0076(6)
C11A 0.0223(7) 0.0171(7) 0.0274(8) 0.0052(6) 0.0080(6) 0.0035(6)
C12A 0.0230(7) 0.0211(7) 0.0277(8) 0.0072(6) 0.0137(6) 0.0044(6)
C13A 0.0190(6) 0.0180(7) 0.0215(7) 0.0046(5) 0.0091(6) 0.0054(5)
C14A 0.0131(6) 0.0204(7) 0.0187(6) 0.0060(5) 0.0068(5) 0.0068(5)
C15A 0.0131(6) 0.0211(7) 0.0196(7) 0.0040(5) 0.0071(5) 0.0071(5)
C16A 0.0227(7) 0.0199(7) 0.0163(6) 0.0079(5) 0.0077(5) 0.0049(5)
C17A 0.0333(8) 0.0218(7) 0.0321(8) 0.0130(6) 0.0202(7) 0.0055(6)
C18A 0.0329(9) 0.0348(9) 0.0279(8) 0.0157(7) 0.0129(7) 0.0084(7)
O1B 0.0212(5) 0.0172(5) 0.0204(5) 0.0043(4) 0.0072(4) 0.0073(4)
O2B 0.0185(5) 0.0217(6) 0.0302(6) 0.0023(4) 0.0064(5) 0.0019(5)
O3B 0.0196(5) 0.0198(5) 0.0242(5) 0.0064(4) 0.0088(4) 0.0032(4)
N1B 0.0121(5) 0.0158(5) 0.0157(5) 0.0033(4) 0.0054(4) 0.0057(4)
N2B 0.0138(5) 0.0166(6) 0.0178(6) 0.0048(4) 0.0059(4) 0.0067(4)
C1B 0.0130(6) 0.0158(6) 0.0145(6) 0.0033(5) 0.0046(5) 0.0066(5)
C2B 0.0127(6) 0.0202(7) 0.0169(6) 0.0051(5) 0.0060(5) 0.0072(5)
C3B 0.0160(6) 0.0194(7) 0.0177(6) 0.0065(5) 0.0077(5) 0.0071(5)
C4B 0.0168(6) 0.0156(6) 0.0148(6) 0.0038(5) 0.0060(5) 0.0053(5)
C5B 0.0131(6) 0.0171(6) 0.0163(6) 0.0036(5) 0.0046(5) 0.0073(5)
C6B 0.0127(6) 0.0167(6) 0.0161(6) 0.0049(5) 0.0057(5) 0.0078(5)
C7B 0.0133(6) 0.0172(6) 0.0163(6) 0.0051(5) 0.0055(5) 0.0080(5)
C8B 0.0154(6) 0.0186(7) 0.0173(6) 0.0054(5) 0.0064(5) 0.0063(5)
C9B 0.0247(7) 0.0223(7) 0.0304(8) 0.0085(6) 0.0165(6) 0.0118(6)
C10B 0.0358(9) 0.0295(8) 0.0367(9) 0.0138(7) 0.0267(8) 0.0123(7)
C11B 0.0291(8) 0.0244(8) 0.0288(8) 0.0112(6) 0.0143(7) 0.0038(6)
C12B 0.0209(7) 0.0178(7) 0.0270(8) 0.0052(5) 0.0089(6) 0.0053(6)
C13B 0.0170(6) 0.0190(7) 0.0212(7) 0.0055(5) 0.0081(5) 0.0073(5)
C14B 0.0117(6) 0.0183(6) 0.0177(6) 0.0026(5) 0.0043(5) 0.0054(5)
C15B 0.0160(6) 0.0189(7) 0.0224(7) 0.0032(5) 0.0099(5) 0.0074(5)
C16B 0.0191(6) 0.0175(6) 0.0177(6) 0.0058(5) 0.0069(5) 0.0070(5)
C17B 0.0266(8) 0.0190(7) 0.0251(8) 0.0071(6) 0.0107(6) 0.0022(6)
C18B 0.0384(10) 0.0310(9) 0.0467(11) 0.0165(8) 0.0253(9) 0.0126(8)

loop_
_atom_type_symbol
_atom_type_description
_atom_type_scat_dispersion_real
_atom_type_scat_dispersion_imag
_atom_type_scat_source
C C 0.0033 0.0016 'International Tables Vol C Tables 4.2.6.8 and 6.1.1.4'
H H 0.0000 0.0000 'International Tables Vol C Tables 4.2.6.8 and 6.1.1.4'
N N 0.0061 0.0033 'International Tables Vol C Tables 4.2.6.8 and 6.1.1.4'
O O 0.0106 0.0060 'International Tables Vol C Tables 4.2.6.8 and 6.1.1.4'

loop_
_geom_angle_atom_site_label_1
_geom_angle_atom_site_label_2
_geom_angle_atom_site_label_3
_geom_angle_site_symmetry_1
_geom_angle_site_symmetry_3
_geom_angle
_geom_angle_publ_flag
C15A O1A H1OA . . 106.6(15) ?
C16A O3A C17A . . 115.62(13) ?
C7A N1A C1A . . 106.75(11) ?
C7A N1A C14A . . 130.19(12) ?
C1A N1A C14A . . 123.05(12) ?
C7A N2A C6A . . 105.31(11) ?
N1A C1A C2A . . 131.57(13) ?
N1A C1A C6A . . 105.94(12) ?
C2A C1A C6A . . 122.46(13) ?
C3A C2A C1A . . 116.44(13) ?
C3A C2A H2AA . . 121.8 ?
C1A C2A H2AA . . 121.8 ?
C2A C3A C4A . . 121.80(13) ?
C2A C3A H3AA . . 119.1 ?
C4A C3A H3AA . . 119.1 ?
C5A C4A C3A . . 120.83(13) ?
C5A C4A C16A . . 117.33(13) ?
C3A C4A C16A . . 121.83(13) ?
C6A C5A C4A . . 118.18(13) ?
C6A C5A H5AA . . 120.9 ?
C4A C5A H5AA . . 120.9 ?
N2A C6A C5A . . 130.04(13) ?
N2A C6A C1A . . 109.67(12) ?
C5A C6A C1A . . 120.28(13) ?
N2A C7A N1A . . 112.31(12) ?
N2A C7A C8A . . 121.48(12) ?
N1A C7A C8A . . 125.92(12) ?
C13A C8A C9A . . 118.79(13) ?
C13A C8A C7A . . 124.62(13) ?
C9A C8A C7A . . 116.59(12) ?
C10A C9A C8A . . 120.72(14) ?
C10A C9A H9AA . . 119.6 ?
C8A C9A H9AA . . 119.6 ?
C9A C10A C11A . . 119.98(14) ?
C9A C10A H10A . . 120.0 ?
C11A C10A H10A . . 120.0 ?
C10A C11A C12A . . 119.75(14) ?
C10A C11A H11A . . 120.1 ?
C12A C11A H11A . . 120.1 ?
C13A C12A C11A . . 120.63(14) ?
C13A C12A H12A . . 119.7 ?
C11A C12A H12A . . 119.7 ?
C12A C13A C8A . . 120.08(13) ?
C12A C13A H13A . . 120.0 ?
C8A C13A H13A . . 120.0 ?
N1A C14A C15A . . 112.25(11) ?
N1A C14A H14A . . 109.2 ?
C15A C14A H14A . . 109.2 ?
N1A C14A H14B . . 109.2 ?
C15A C14A H14B . . 109.2 ?
H14A C14A H14B . . 107.9 ?
O1A C15A C14A . . 113.10(12) ?
O1A C15A H15A . . 109.0 ?
C14A C15A H15A . . 109.0 ?
O1A C15A H15B . . 109.0 ?
C14A C15A H15B . . 109.0 ?
H15A C15A H15B . . 107.8 ?
O2A C16A O3A . . 123.39(14) ?
O2A C16A C4A . . 123.88(14) ?
O3A C16A C4A . . 112.73(13) ?
O3A C17A C18A . . 112.42(14) ?
O3A C17A H17A . . 109.1 ?
C18A C17A H17A . . 109.1 ?
O3A C17A H17B . . 109.1 ?
C18A C17A H17B . . 109.1 ?
H17A C17A H17B . . 107.9 ?
C17A C18A H18A . . 109.5 ?
C17A C18A H18B . . 109.5 ?
H18A C18A H18B . . 109.5 ?
C17A C18A H18C . . 109.5 ?
H18A C18A H18C . . 109.5 ?
H18B C18A H18C . . 109.5 ?
C15B O1B H1OB . . 112.7(14) ?
C16B O3B C17B . . 116.69(12) ?
C7B N1B C1B . . 106.88(11) ?
C7B N1B C14B . . 130.48(12) ?
C1B N1B C14B . . 122.60(11) ?
C7B N2B C6B . . 105.39(11) ?
N1B C1B C2B . . 131.25(12) ?
N1B C1B C6B . . 105.80(12) ?
C2B C1B C6B . . 122.93(13) ?
C3B C2B C1B . . 116.39(13) ?
C3B C2B H2BA . . 121.8 ?
C1B C2B H2BA . . 121.8 ?
C2B C3B C4B . . 121.44(13) ?
C2B C3B H3BA . . 119.3 ?
C4B C3B H3BA . . 119.3 ?
C5B C4B C3B . . 121.46(13) ?
C5B C4B C16B . . 117.66(12) ?
C3B C4B C16B . . 120.88(13) ?
C4B C5B C6B . . 117.88(12) ?
C4B C5B H5BA . . 121.1 ?
C6B C5B H5BA . . 121.1 ?
N2B C6B C5B . . 130.50(12) ?
N2B C6B C1B . . 109.69(12) ?
C5B C6B C1B . . 119.80(12) ?
N2B C7B N1B . . 112.22(12) ?
N2B C7B C8B . . 122.11(12) ?
N1B C7B C8B . . 125.54(12) ?
C9B C8B C13B . . 119.22(13) ?
C9B C8B C7B . . 117.73(13) ?
C13B C8B C7B . . 123.04(12) ?
C10B C9B C8B . . 120.14(14) ?
C10B C9B H9BA . . 119.9 ?
C8B C9B H9BA . . 119.9 ?
C11B C10B C9B . . 120.35(15) ?
C11B C10B H10B . . 119.8 ?
C9B C10B H10B . . 119.8 ?
C10B C11B C12B . . 119.94(15) ?
C10B C11B H11B . . 120.0 ?
C12B C11B H11B . . 120.0 ?
C11B C12B C13B . . 120.24(14) ?
C11B C12B H12B . . 119.9 ?
C13B C12B H12B . . 119.9 ?
C12B C13B C8B . . 120.10(13) ?
C12B C13B H13B . . 120.0 ?
C8B C13B H13B . . 120.0 ?
N1B C14B C15B . . 111.15(11) ?
N1B C14B H14C . . 109.4 ?
C15B C14B H14C . . 109.4 ?
N1B C14B H14D . . 109.4 ?
C15B C14B H14D . . 109.4 ?
H14C C14B H14D . . 108.0 ?
O1B C15B C14B . . 112.51(11) ?
O1B C15B H15C . . 109.1 ?
C14B C15B H15C . . 109.1 ?
O1B C15B H15D . . 109.1 ?
C14B C15B H15D . . 109.1 ?
H15C C15B H15D . . 107.8 ?
O2B C16B O3B . . 123.64(14) ?
O2B C16B C4B . . 124.81(14) ?
O3B C16B C4B . . 111.55(12) ?
O3B C17B C18B . . 106.85(14) ?
O3B C17B H17C . . 110.4 ?
C18B C17B H17C . . 110.4 ?
O3B C17B H17D . . 110.4 ?
C18B C17B H17D . . 110.4 ?
H17C C17B H17D . . 108.6 ?
C17B C18B H18D . . 109.5 ?
C17B C18B H18E . . 109.5 ?
H18D C18B H18E . . 109.5 ?
C17B C18B H18F . . 109.5 ?
H18D C18B H18F . . 109.5 ?
H18E C18B H18F . . 109.5 ?

loop_
_geom_bond_atom_site_label_1
_geom_bond_atom_site_label_2
_geom_bond_site_symmetry_2
_geom_bond_distance
_geom_bond_publ_flag
O1A C15A . 1.4186(18) ?
O1A H1OA . 0.81(2) ?
O2A C16A . 1.2085(19) ?
O3A C16A . 1.3427(18) ?
O3A C17A . 1.4564(18) ?
N1A C7A . 1.3772(18) ?
N1A C1A . 1.3801(17) ?
N1A C14A . 1.4647(18) ?
N2A C7A . 1.3328(18) ?
N2A C6A . 1.3879(18) ?
C1A C2A . 1.4007(19) ?
C1A C6A . 1.4048(19) ?
C2A C3A . 1.386(2) ?
C2A H2AA . 0.9300 ?
C3A C4A . 1.413(2) ?
C3A H3AA . 0.9300 ?
C4A C5A . 1.393(2) ?
C4A C16A . 1.484(2) ?
C5A C6A . 1.3889(19) ?
C5A H5AA . 0.9300 ?
C7A C8A . 1.471(2) ?
C8A C13A . 1.396(2) ?
C8A C9A . 1.4030(19) ?
C9A C10A . 1.384(2) ?
C9A H9AA . 0.9300 ?
C10A C11A . 1.387(2) ?
C10A H10A . 0.9300 ?
C11A C12A . 1.389(2) ?
C11A H11A . 0.9300 ?
C12A C13A . 1.386(2) ?
C12A H12A . 0.9300 ?
C13A H13A . 0.9300 ?
C14A C15A . 1.522(2) ?
C14A H14A . 0.9700 ?
C14A H14B . 0.9700 ?
C15A H15A . 0.9700 ?
C15A H15B . 0.9700 ?
C17A C18A . 1.505(2) ?
C17A H17A . 0.9700 ?
C17A H17B . 0.9700 ?
C18A H18A . 0.9600 ?
C18A H18B . 0.9600 ?
C18A H18C . 0.9600 ?
O1B C15B . 1.4109(18) ?
O1B H1OB . 0.98(3) ?
O2B C16B . 1.2069(18) ?
O3B C16B . 1.3484(18) ?
O3B C17B . 1.4463(19) ?
N1B C7B . 1.3779(17) ?
N1B C1B . 1.3815(18) ?
N1B C14B . 1.4563(17) ?
N2B C7B . 1.3306(18) ?
N2B C6B . 1.3900(18) ?
C1B C2B . 1.3953(19) ?
C1B C6B . 1.4037(18) ?
C2B C3B . 1.384(2) ?
C2B H2BA . 0.9300 ?
C3B C4B . 1.408(2) ?
C3B H3BA . 0.9300 ?
C4B C5B . 1.3892(19) ?
C4B C16B . 1.488(2) ?
C5B C6B . 1.3915(19) ?
C5B H5BA . 0.9300 ?
C7B C8B . 1.472(2) ?
C8B C9B . 1.398(2) ?
C8B C13B . 1.402(2) ?
C9B C10B . 1.390(2) ?
C9B H9BA . 0.9300 ?
C10B C11B . 1.386(2) ?
C10B H10B . 0.9300 ?
C11B C12B . 1.388(2) ?
C11B H11B . 0.9300 ?
C12B C13B . 1.390(2) ?
C12B H12B . 0.9300 ?
C13B H13B . 0.9300 ?
C14B C15B . 1.5221(19) ?
C14B H14C . 0.9700 ?
C14B H14D . 0.9700 ?
C15B H15C . 0.9700 ?
C15B H15D . 0.9700 ?
C17B C18B . 1.504(2) ?
C17B H17C . 0.9700 ?
C17B H17D . 0.9700 ?
C18B H18D . 0.9600 ?
C18B H18E . 0.9600 ?
C18B H18F . 0.9600 ?

loop_
_geom_hbond_atom_site_label_D
_geom_hbond_atom_site_label_H
_geom_hbond_atom_site_label_A
_geom_hbond_site_symmetry_A
_geom_hbond_distance_DH
_geom_hbond_distance_HA
_geom_hbond_distance_DA
_geom_hbond_angle_DHA
_geom_hbond_publ_flag
O1A H1OA N2B . 0.81(3) 1.96(3) 2.7700(19) 177(3) yes
O1B H1OB N2A . 0.98(3) 1.89(3) 2.8680(18) 177(2) yes
C2B H2BA O1A 1_455 0.9300 2.4200 3.238(2) 146.00 yes
C12B H12B O1B 2_666 0.9300 2.5500 3.416(2) 155.00 yes
C13A H13A O1A . 0.9300 2.4000 3.273(2) 157.00 yes
C13B H13B O1B . 0.9300 2.4300 3.300(2) 155.00 yes
C15A H15B O2A 1_655 0.9700 2.5300 3.135(2) 120.00 yes
C17B H17D O2B 2_787 0.9700 2.5400 3.282(2) 133.00 yes

loop_
_geom_torsion_atom_site_label_1
_geom_torsion_atom_site_label_2
_geom_torsion_atom_site_label_3
_geom_torsion_atom_site_label_4
_geom_torsion_site_symmetry_1
_geom_torsion_site_symmetry_2
_geom_torsion_site_symmetry_3
_geom_torsion_site_symmetry_4
_geom_torsion
_geom_torsion_publ_flag
C7A N1A C1A C2A . . . . 176.50(14) ?
C14A N1A C1A C2A . . . . -4.2(2) ?
C7A N1A C1A C6A . . . . -1.25(14) ?
C14A N1A C1A C6A . . . . 178.06(12) ?
N1A C1A C2A C3A . . . . -178.13(13) ?
C6A C1A C2A C3A . . . . -0.7(2) ?
C1A C2A C3A C4A . . . . -0.4(2) ?
C2A C3A C4A C5A . . . . 1.0(2) ?
C2A C3A C4A C16A . . . . -178.65(13) ?
C3A C4A C5A C6A . . . . -0.5(2) ?
C16A C4A C5A C6A . . . . 179.14(12) ?
C7A N2A C6A C5A . . . . -178.09(14) ?
C7A N2A C6A C1A . . . . 0.21(15) ?
C4A C5A C6A N2A . . . . 177.63(13) ?
C4A C5A C6A C1A . . . . -0.5(2) ?
N1A C1A C6A N2A . . . . 0.67(15) ?
C2A C1A C6A N2A . . . . -177.34(12) ?
N1A C1A C6A C5A . . . . 179.17(12) ?
C2A C1A C6A C5A . . . . 1.2(2) ?
C6A N2A C7A N1A . . . . -1.05(15) ?
C6A N2A C7A C8A . . . . 173.07(12) ?
C1A N1A C7A N2A . . . . 1.49(15) ?
C14A N1A C7A N2A . . . . -177.76(12) ?
C1A N1A C7A C8A . . . . -172.31(12) ?
C14A N1A C7A C8A . . . . 8.4(2) ?
N2A C7A C8A C13A . . . . 145.39(14) ?
N1A C7A C8A C13A . . . . -41.3(2) ?
N2A C7A C8A C9A . . . . -33.94(19) ?
N1A C7A C8A C9A . . . . 139.34(14) ?
C13A C8A C9A C10A . . . . 2.0(2) ?
C7A C8A C9A C10A . . . . -178.61(13) ?
C8A C9A C10A C11A . . . . 0.1(2) ?
C9A C10A C11A C12A . . . . -1.8(2) ?
C10A C11A C12A C13A . . . . 1.3(2) ?
C11A C12A C13A C8A . . . . 0.9(2) ?
C9A C8A C13A C12A . . . . -2.5(2) ?
C7A C8A C13A C12A . . . . 178.16(14) ?
C7A N1A C14A C15A . . . . 102.15(16) ?
C1A N1A C14A C15A . . . . -76.99(16) ?
N1A C14A C15A O1A . . . . -69.79(15) ?
C17A O3A C16A O2A . . . . -0.9(2) ?
C17A O3A C16A C4A . . . . 178.92(12) ?
C5A C4A C16A O2A . . . . -6.3(2) ?
C3A C4A C16A O2A . . . . 173.36(14) ?
C5A C4A C16A O3A . . . . 173.93(12) ?
C3A C4A C16A O3A . . . . -6.43(19) ?
C16A O3A C17A C18A . . . . 73.83(18) ?
C7B N1B C1B C2B . . . . 177.03(14) ?
C14B N1B C1B C2B . . . . -5.3(2) ?
C7B N1B C1B C6B . . . . -1.51(14) ?
C14B N1B C1B C6B . . . . 176.20(11) ?
N1B C1B C2B C3B . . . . 179.89(13) ?
C6B C1B C2B C3B . . . . -1.8(2) ?
C1B C2B C3B C4B . . . . -1.0(2) ?
C2B C3B C4B C5B . . . . 1.9(2) ?
C2B C3B C4B C16B . . . . -176.95(13) ?
C3B C4B C5B C6B . . . . 0.0(2) ?
C16B C4B C5B C6B . . . . 178.85(12) ?
C7B N2B C6B C5B . . . . 178.20(14) ?
C7B N2B C6B C1B . . . . -0.70(15) ?
C4B C5B C6B N2B . . . . 178.57(13) ?
C4B C5B C6B C1B . . . . -2.63(19) ?
N1B C1B C6B N2B . . . . 1.40(14) ?
C2B C1B C6B N2B . . . . -177.30(12) ?
N1B C1B C6B C5B . . . . -177.64(12) ?
C2B C1B C6B C5B . . . . 3.7(2) ?
C6B N2B C7B N1B . . . . -0.29(15) ?
C6B N2B C7B C8B . . . . 175.92(12) ?
C1B N1B C7B N2B . . . . 1.17(15) ?
C14B N1B C7B N2B . . . . -176.30(12) ?
C1B N1B C7B C8B . . . . -174.89(12) ?
C14B N1B C7B C8B . . . . 7.6(2) ?
N2B C7B C8B C9B . . . . -37.4(2) ?
N1B C7B C8B C9B . . . . 138.34(15) ?
N2B C7B C8B C13B . . . . 141.16(14) ?
N1B C7B C8B C13B . . . . -43.1(2) ?
C13B C8B C9B C10B . . . . 0.0(2) ?
C7B C8B C9B C10B . . . . 178.61(15) ?
C8B C9B C10B C11B . . . . 1.1(3) ?
C9B C10B C11B C12B . . . . -1.4(3) ?
C10B C11B C12B C13B . . . . 0.6(3) ?
C11B C12B C13B C8B . . . . 0.5(2) ?
C9B C8B C13B C12B . . . . -0.8(2) ?
C7B C8B C13B C12B . . . . -179.33(13) ?
C7B N1B C14B C15B . . . . 104.85(16) ?
C1B N1B C14B C15B . . . . -72.28(16) ?
N1B C14B C15B O1B . . . . -64.92(15) ?
C17B O3B C16B O2B . . . . -1.5(2) ?
C17B O3B C16B C4B . . . . 178.76(12) ?
C5B C4B C16B O2B . . . . 3.6(2) ?
C3B C4B C16B O2B . . . . -177.50(14) ?
C5B C4B C16B O3B . . . . -176.65(12) ?
C3B C4B C16B O3B . . . . 2.24(19) ?
C16B O3B C17B C18B . . . . 167.61(13) ?
